data_7129305
loop_
_publ_author_name
'Gharpure, Santosh J.'
'Jegadeesan, S.'
'Vishwakarma, Dharmendra S.'

_publ_section_title
;
 Acid-catalysed iterative generation of o-quinone methides for the
 synthesis of dioxabicyclo[3.3.1]nonanes: total synthesis of
 myristicyclins A--B
;
_journal_name_full 'Chemical Communications'
_journal_paper_doi 10.1039/D1CC06146A
_journal_year 2021
_chemical_formula_moiety 'C21 H15 Br O4, C3 H3'
_chemical_formula_sum 'C24 H18 Br O4'
_chemical_formula_weight 450.29
_space_group_crystal_system monoclinic
_space_group_IT_number 14
_space_group_name_Hall '-P 2ybc'
_space_group_name_H-M_alt 'P 1 21/c 1'
_atom_sites_solution_hydrogens geom
_atom_sites_solution_primary dual
_audit_creation_date 2018-12-07
_audit_creation_method
;
Olex2 1.2-ac3
(compiled 2017.08.10 svn.r3458 for OlexSys, GUI svn.r5381)
;
_audit_update_record
;
2021-07-16 deposited with the CCDC.	2021-11-16 downloaded from the CCDC.
;
_cell_angle_alpha 90
_cell_angle_beta 92.131(7)
_cell_angle_gamma 90
_cell_formula_units_Z 4
_cell_length_a 20.6534(16)
_cell_length_b 5.5621(6)
_cell_length_c 17.0891(15)
_cell_measurement_reflns_used 2751
_cell_measurement_temperature 150
_cell_measurement_theta_max 29.4200
_cell_measurement_theta_min 2.3770
_cell_volume 1961.8(3)
_computing_cell_refinement 'CrysAlisPro 1.171.39.46 (Rigaku OD, 2018)'
_computing_data_collection 'CrysAlisPro 1.171.39.46 (Rigaku OD, 2018)'
_computing_data_reduction 'CrysAlisPro 1.171.39.46 (Rigaku OD, 2018)'
_computing_molecular_graphics 'Olex2 (Dolomanov et al., 2009)'
_computing_publication_material 'Olex2 (Dolomanov et al., 2009)'
_computing_structure_refinement 'ShelXL (Sheldrick, 2015)'
_computing_structure_solution 'ShelXT (Sheldrick, 2015)'
_diffrn_ambient_temperature 150
_diffrn_detector 'CCD plate'
_diffrn_measured_fraction_theta_full 0.999
_diffrn_measured_fraction_theta_max 0.999
_diffrn_measurement_details
;
List of Runs (angles in degrees, time in seconds):

  # Type    Start    End  Width  t~exp~   \w     \q     \k     \f   Frames
#--------------------------------------------------------------------------
  1  \w   -110.00  70.00   0.50    8.00    --  -20.00   0.00-108.00  360
  2  \w    -52.00   0.50   0.50    8.00    --  -20.00  72.00-180.00  105
;
_diffrn_measurement_device 'abstract diffractometer'
_diffrn_measurement_device_type 'dtrek-CrysAlisPro-abstract goniometer imported rigaku-d*trek images'
_diffrn_measurement_method '\w scans'
_diffrn_orient_matrix_type 'CrysAlisPro convention (1999,Acta A55,543-557)'
_diffrn_orient_matrix_UB_11 -0.0021265000
_diffrn_orient_matrix_UB_12 -0.0964507000
_diffrn_orient_matrix_UB_13 -0.0271077000
_diffrn_orient_matrix_UB_21 0.0328092000
_diffrn_orient_matrix_UB_22 0.0186062000
_diffrn_orient_matrix_UB_23 -0.0093310000
_diffrn_orient_matrix_UB_31 0.0100350000
_diffrn_orient_matrix_UB_32 -0.0812785000
_diffrn_orient_matrix_UB_33 0.0300595000
_diffrn_radiation_monochromator graphite
_diffrn_radiation_probe x-ray
_diffrn_radiation_type MoK\a
_diffrn_radiation_wavelength 0.71073
_diffrn_reflns_av_R_equivalents 0.0743
_diffrn_reflns_av_unetI/netI 0.1131
_diffrn_reflns_Laue_measured_fraction_full 0.999
_diffrn_reflns_Laue_measured_fraction_max 0.999
_diffrn_reflns_limit_h_max 24
_diffrn_reflns_limit_h_min -23
_diffrn_reflns_limit_k_max 6
_diffrn_reflns_limit_k_min -4
_diffrn_reflns_limit_l_max 20
_diffrn_reflns_limit_l_min -14
_diffrn_reflns_number 8188
_diffrn_reflns_point_group_measured_fraction_full 0.999
_diffrn_reflns_point_group_measured_fraction_max 0.999
_diffrn_reflns_theta_full 24.999
_diffrn_reflns_theta_max 24.999
_diffrn_reflns_theta_min 1.973
_diffrn_source 'fine-focus sealed X-ray tube'
_diffrn_source_type 'Enhance (Mo) X-ray Source'
_exptl_absorpt_coefficient_mu 2.124
_exptl_absorpt_correction_T_max 1.00000
_exptl_absorpt_correction_T_min 0.69423
_exptl_absorpt_correction_type multi-scan
_exptl_absorpt_process_details
;
CrysAlisPro 1.171.39.46 (Rigaku Oxford Diffraction, 2018)
Empirical absorption correction using spherical harmonics,
 implemented in SCALE3 ABSPACK scaling algorithm.
;
_exptl_crystal_colour colourless
_exptl_crystal_colour_primary colourless
_exptl_crystal_density_diffrn 1.525
_exptl_crystal_description plate
_exptl_crystal_F_000 916
_exptl_crystal_size_max 0.11
_exptl_crystal_size_mid 0.1
_exptl_crystal_size_min 0.031
_refine_diff_density_max 0.764
_refine_diff_density_min -0.574
_refine_diff_density_rms 0.151
_refine_ls_extinction_method none
_refine_ls_goodness_of_fit_ref 1.061
_refine_ls_hydrogen_treatment constr
_refine_ls_matrix_type full
_refine_ls_number_parameters 264
_refine_ls_number_reflns 3460
_refine_ls_number_restraints 0
_refine_ls_restrained_S_all 1.061
_refine_ls_R_factor_all 0.1247
_refine_ls_R_factor_gt 0.0663
_refine_ls_shift/su_max 0.001
_refine_ls_shift/su_mean 0.000
_refine_ls_structure_factor_coef Fsqd
_refine_ls_weighting_details 'w=1/[\s^2^(Fo^2^)+(0.1091P)^2^+0.6716P] where P=(Fo^2^+2Fc^2^)/3'
_refine_ls_weighting_scheme calc
_refine_ls_wR_factor_gt 0.1653
_refine_ls_wR_factor_ref 0.2376
_reflns_Friedel_coverage 0.000
_reflns_number_gt 2036
_reflns_number_total 3460
_reflns_threshold_expression 'I > 2\s(I)'
_cod_data_source_file d1cc06146a2.cif
_cod_data_source_block sjg-jsm-05-69-br-ap_mo
_cod_database_code 7129305
_shelx_shelxl_version_number 2014/7
_shelx_space_group_comment
;
The symmetry employed for this shelxl refinement is uniquely defined
by the following loop, which should always be used as a source of
symmetry information in preference to the above space-group names.
They are only intended as comments.
;
_shelx_estimated_absorpt_t_max 0.937
_shelx_estimated_absorpt_t_min 0.800
_reflns_odcompleteness_completeness 89.94
_reflns_odcompleteness_iscentric 1
_reflns_odcompleteness_theta 31.04
_olex2_refinement_description
;
1. Fixed Uiso
 At 1.2 times of:
  All C(H) groups, All C(H,H) groups
 At 1.5 times of:
  All O(H) groups
2.a Ternary CH refined with riding coordinates:
 C7(H7)
2.b Secondary CH2 refined with riding coordinates:
 C14(H14A,H14B)
2.c Aromatic/amide H refined with riding coordinates:
 C12(H12), C10(H10), C2(H2), C4(H4A), C5(H5), C3(H3A), C24(H24), C22(H22),
 C17(H17), C23(H23), C18(H18), C21(H21), C20(H20)
2.d Idealised tetrahedral OH refined as rotating group:
 O4(H4), O3(H3)
;
_olex2_submission_special_instructions 'No special instructions were received'
_oxdiff_exptl_absorpt_empirical_details
;
Empirical correction (ABSPACK) includes:
- Absorption correction using spherical harmonics
- Frame scaling
- Detector area scaling
;
_oxdiff_exptl_absorpt_empirical_full_max 1.419
_oxdiff_exptl_absorpt_empirical_full_min 0.751

loop_
_space_group_symop_operation_xyz
'x, y, z'
'-x, y+1/2, -z+1/2'
'-x, -y, -z'
'x, -y-1/2, z-1/2'

loop_
_atom_site_label
_atom_site_type_symbol
_atom_site_fract_x
_atom_site_fract_y
_atom_site_fract_z
_atom_site_U_iso_or_equiv
_atom_site_adp_type
_atom_site_occupancy
_atom_site_site_symmetry_order
_atom_site_calc_flag
_atom_site_refinement_flags_posn
_atom_site_refinement_flags_adp
_atom_site_refinement_flags_occupancy
_atom_site_disorder_assembly
_atom_site_disorder_group
Br1 Br 0.43683(4) 0.84297(19) 0.57762(5) 0.0709(4) Uani 1 1 d . . . . .
O4 O 0.8997(2) 0.1194(7) 0.8239(2) 0.0321(11) Uani 1 1 d . . . . .
H4 H 0.9393 0.1238 0.8366 0.048 Uiso 1 1 calc GR . . . .
O3 O 0.9665(2) 0.6922(7) 0.6383(2) 0.0312(10) Uani 1 1 d . . . . .
H3 H 0.9521 0.7987 0.6074 0.047 Uiso 1 1 calc GR . . . .
O2 O 0.74419(19) 0.6341(7) 0.6962(2) 0.0327(11) Uani 1 1 d . . . . .
O1 O 0.7000(2) 0.6612(7) 0.8186(2) 0.0321(11) Uani 1 1 d . . . . .
C11 C 0.9164(3) 0.5941(11) 0.6776(3) 0.0248(14) Uani 1 1 d . . . . .
C12 C 0.8532(3) 0.6684(11) 0.6675(3) 0.0255(14) Uani 1 1 d . . . . .
H12 H 0.8420 0.7975 0.6332 0.031 Uiso 1 1 calc R . . . .
C13 C 0.8060(3) 0.5508(11) 0.7085(3) 0.0236(13) Uani 1 1 d . . . . .
C9 C 0.8855(3) 0.2981(10) 0.7709(3) 0.0232(13) Uani 1 1 d . . . . .
C10 C 0.9335(3) 0.4098(10) 0.7294(3) 0.0249(13) Uani 1 1 d . . . . .
H10 H 0.9775 0.3612 0.7362 0.030 Uiso 1 1 calc R . . . .
C7 C 0.7677(3) 0.2262(11) 0.8000(3) 0.0248(14) Uani 1 1 d . . . . .
H7 H 0.7781 0.0509 0.8036 0.030 Uiso 1 1 calc R . . . .
C2 C 0.7081(3) 0.6425(11) 0.9562(4) 0.0338(16) Uani 1 1 d . . . . .
H2 H 0.6834 0.7862 0.9580 0.041 Uiso 1 1 calc R . . . .
C14 C 0.7037(3) 0.2660(12) 0.7537(3) 0.0279(14) Uani 1 1 d . . . . .
H14A H 0.6673 0.1957 0.7820 0.033 Uiso 1 1 calc R . . . .
H14B H 0.7052 0.1891 0.7016 0.033 Uiso 1 1 calc R . . . .
C15 C 0.6948(3) 0.5393(12) 0.7450(3) 0.0302(15) Uani 1 1 d . . . . .
C1 C 0.7222(3) 0.5392(11) 0.8851(3) 0.0293(14) Uani 1 1 d . . . . .
C6 C 0.7576(3) 0.3290(11) 0.8803(4) 0.0274(14) Uani 1 1 d . . . . .
C8 C 0.8203(3) 0.3598(10) 0.7589(3) 0.0232(13) Uani 1 1 d . . . . .
C16 C 0.6314(3) 0.6158(12) 0.7045(4) 0.0325(15) Uani 1 1 d . . . . .
C4 C 0.7651(3) 0.3215(13) 1.0225(4) 0.0381(17) Uani 1 1 d . . . . .
H4A H 0.7797 0.2463 1.0698 0.046 Uiso 1 1 calc R . . . .
C5 C 0.7786(3) 0.2177(13) 0.9502(4) 0.0360(16) Uani 1 1 d . . . . .
H5 H 0.8021 0.0710 0.9486 0.043 Uiso 1 1 calc R . . . .
C3 C 0.7305(3) 0.5335(14) 1.0245(3) 0.0386(17) Uani 1 1 d . . . . .
H3A H 0.7220 0.6053 1.0735 0.046 Uiso 1 1 calc R . . . .
C24 C 0.9809(3) 0.8213(11) 0.4493(4) 0.0367(16) Uani 1 1 d . . . . .
H24 H 0.9682 0.6970 0.4138 0.044 Uiso 1 1 calc R . . . .
C22 C 0.9545(3) 1.1656(11) 0.5234(4) 0.0359(16) Uani 1 1 d . . . . .
H22 H 0.9240 1.2813 0.5398 0.043 Uiso 1 1 calc R . . . .
C17 C 0.5884(3) 0.7643(12) 0.7395(4) 0.0401(18) Uani 1 1 d . . . . .
H17 H 0.5974 0.8181 0.7915 0.048 Uiso 1 1 calc R . . . .
C23 C 0.9352(3) 0.9838(12) 0.4726(4) 0.0390(17) Uani 1 1 d . . . . .
H23 H 0.8914 0.9714 0.4541 0.047 Uiso 1 1 calc R . . . .
C19 C 0.5170(3) 0.7538(15) 0.6270(4) 0.0463(19) Uani 1 1 d . . . . .
C18 C 0.5317(4) 0.8378(13) 0.7003(5) 0.052(2) Uani 1 1 d . . . . .
H18 H 0.5033 0.9467 0.7246 0.062 Uiso 1 1 calc R . . . .
C21 C 0.6166(4) 0.5408(19) 0.6302(5) 0.081(3) Uani 1 1 d . . . . .
H21 H 0.6463 0.4404 0.6044 0.098 Uiso 1 1 calc R . . . .
C20 C 0.5592(4) 0.607(2) 0.5909(6) 0.095(4) Uani 1 1 d . . . . .
H20 H 0.5496 0.5506 0.5393 0.114 Uiso 1 1 calc R . . . .

loop_
_atom_site_aniso_label
_atom_site_aniso_U_11
_atom_site_aniso_U_22
_atom_site_aniso_U_33
_atom_site_aniso_U_23
_atom_site_aniso_U_13
_atom_site_aniso_U_12
Br1 0.0325(5) 0.1127(9) 0.0663(7) -0.0070(5) -0.0140(4) 0.0310(5)
O4 0.027(2) 0.033(2) 0.036(2) 0.0116(19) 0.000(2) 0.0034(19)
O3 0.024(2) 0.039(3) 0.030(2) 0.0151(19) 0.0031(19) -0.006(2)
O2 0.019(2) 0.040(3) 0.039(3) 0.012(2) -0.0009(19) 0.0058(19)
O1 0.033(3) 0.034(2) 0.029(2) 0.0023(18) -0.002(2) 0.0011(19)
C11 0.023(3) 0.027(3) 0.024(3) 0.005(3) 0.002(3) -0.006(3)
C12 0.022(3) 0.036(4) 0.018(3) 0.002(3) -0.001(2) 0.003(3)
C13 0.020(3) 0.031(3) 0.020(3) 0.008(3) -0.003(2) 0.002(3)
C9 0.023(3) 0.026(3) 0.021(3) 0.004(2) 0.000(3) -0.001(3)
C10 0.012(3) 0.037(4) 0.026(3) 0.000(3) 0.003(2) 0.002(3)
C7 0.022(3) 0.029(3) 0.024(3) -0.005(3) 0.004(3) -0.006(3)
C2 0.023(3) 0.035(4) 0.043(4) -0.009(3) 0.001(3) 0.000(3)
C14 0.015(3) 0.042(4) 0.026(3) -0.005(3) 0.003(3) -0.004(3)
C15 0.015(3) 0.042(4) 0.033(3) 0.004(3) -0.003(3) -0.005(3)
C1 0.020(3) 0.036(4) 0.032(3) 0.009(3) 0.001(3) -0.011(3)
C6 0.015(3) 0.034(4) 0.032(3) 0.004(3) -0.001(3) -0.008(3)
C8 0.018(3) 0.025(3) 0.027(3) -0.008(3) 0.000(2) -0.003(2)
C16 0.021(3) 0.047(4) 0.030(3) 0.001(3) 0.003(3) 0.001(3)
C4 0.032(4) 0.056(5) 0.027(4) 0.005(3) 0.003(3) -0.010(3)
C5 0.024(4) 0.040(4) 0.043(4) 0.009(3) 0.005(3) -0.009(3)
C3 0.036(4) 0.062(5) 0.017(3) -0.010(3) 0.000(3) -0.021(4)
C24 0.045(4) 0.032(4) 0.034(4) -0.005(3) 0.009(3) -0.005(3)
C22 0.045(4) 0.028(4) 0.035(4) 0.002(3) 0.007(3) 0.011(3)
C17 0.037(4) 0.031(4) 0.051(4) -0.004(3) -0.008(3) -0.003(3)
C23 0.033(4) 0.045(4) 0.039(4) 0.005(3) -0.002(3) 0.004(3)
C19 0.020(4) 0.068(5) 0.050(5) 0.006(4) -0.007(3) 0.006(4)
C18 0.030(4) 0.050(5) 0.074(6) -0.009(4) -0.005(4) 0.013(3)
C21 0.054(6) 0.131(9) 0.058(5) -0.036(6) -0.017(4) 0.055(6)
C20 0.051(6) 0.163(11) 0.069(6) -0.047(7) -0.027(5) 0.065(6)

loop_
_atom_type_symbol
_atom_type_description
_atom_type_scat_dispersion_real
_atom_type_scat_dispersion_imag
_atom_type_scat_source
C C 0.0033 0.0016 'International Tables Vol C Tables 4.2.6.8 and 6.1.1.4'
H H 0.0000 0.0000 'International Tables Vol C Tables 4.2.6.8 and 6.1.1.4'
Br Br -0.2901 2.4595 'International Tables Vol C Tables 4.2.6.8 and 6.1.1.4'
O O 0.0106 0.0060 'International Tables Vol C Tables 4.2.6.8 and 6.1.1.4'

loop_
_geom_angle_atom_site_label_1
_geom_angle_atom_site_label_2
_geom_angle_atom_site_label_3
_geom_angle
_geom_angle_site_symmetry_1
_geom_angle_site_symmetry_3
_geom_angle_publ_flag
C13 O2 C15 117.6(4) . . ?
C1 O1 C15 120.0(5) . . ?
O3 C11 C12 123.5(5) . . ?
O3 C11 C10 115.2(5) . . ?
C12 C11 C10 121.3(6) . . ?
C11 C12 C13 118.5(5) . . ?
O2 C13 C12 115.6(5) . . ?
O2 C13 C8 122.1(5) . . ?
C12 C13 C8 122.4(5) . . ?
O4 C9 C10 121.6(5) . . ?
O4 C9 C8 117.2(5) . . ?
C10 C9 C8 121.2(5) . . ?
C9 C10 C11 119.0(5) . . ?
C6 C7 C14 105.6(5) . . ?
C6 C7 C8 111.3(5) . . ?
C8 C7 C14 108.1(5) . . ?
C3 C2 C1 119.0(6) . . ?
C7 C14 C15 106.9(5) . . ?
O2 C15 C14 109.5(5) . . ?
O2 C15 C16 104.5(5) . . ?
O1 C15 O2 107.7(5) . . ?
O1 C15 C14 112.2(5) . . ?
O1 C15 C16 107.7(5) . . ?
C16 C15 C14 114.8(5) . . ?
C2 C1 O1 116.2(6) . . ?
C6 C1 O1 121.7(6) . . ?
C6 C1 C2 122.1(6) . . ?
C1 C6 C7 117.7(5) . . ?
C1 C6 C5 118.1(6) . . ?
C5 C6 C7 124.0(6) . . ?
C13 C8 C9 117.4(5) . . ?
C13 C8 C7 121.5(5) . . ?
C9 C8 C7 121.1(5) . . ?
C17 C16 C15 122.2(6) . . ?
C21 C16 C15 120.0(6) . . ?
C21 C16 C17 117.8(6) . . ?
C3 C4 C5 119.7(6) . . ?
C6 C5 C4 120.3(7) . . ?
C2 C3 C4 120.8(6) . . ?
C23 C24 C22 121.7(6) . 3_776 ?
C23 C22 C24 119.8(6) . 3_776 ?
C16 C17 C18 121.1(7) . . ?
C24 C23 C22 118.5(6) . . ?
C18 C19 Br1 118.8(6) . . ?
C20 C19 Br1 121.3(6) . . ?
C20 C19 C18 119.9(7) . . ?
C19 C18 C17 119.9(7) . . ?
C16 C21 C20 121.8(8) . . ?
C19 C20 C21 119.4(8) . . ?

loop_
_geom_bond_atom_site_label_1
_geom_bond_atom_site_label_2
_geom_bond_distance
_geom_bond_site_symmetry_2
_geom_bond_publ_flag
Br1 C19 1.896(6) . ?
O4 C9 1.369(7) . ?
O3 C11 1.368(7) . ?
O2 C13 1.366(7) . ?
O2 C15 1.442(7) . ?
O1 C15 1.430(7) . ?
O1 C1 1.386(7) . ?
C11 C12 1.374(8) . ?
C11 C10 1.391(8) . ?
C12 C13 1.386(8) . ?
C13 C8 1.392(8) . ?
C9 C10 1.389(8) . ?
C9 C8 1.396(8) . ?
C7 C14 1.531(8) . ?
C7 C6 1.508(8) . ?
C7 C8 1.511(8) . ?
C2 C1 1.385(9) . ?
C2 C3 1.380(9) . ?
C14 C15 1.537(9) . ?
C15 C16 1.519(8) . ?
C1 C6 1.382(9) . ?
C6 C5 1.400(9) . ?
C16 C17 1.367(9) . ?
C16 C21 1.361(9) . ?
C4 C5 1.400(9) . ?
C4 C3 1.380(10) . ?
C24 C22 1.398(9) 3_776 ?
C24 C23 1.376(9) . ?
C22 C24 1.398(9) 3_776 ?
C22 C23 1.383(9) . ?
C17 C18 1.388(9) . ?
C19 C18 1.361(11) . ?
C19 C20 1.359(11) . ?
C21 C20 1.390(10) . ?
